data_4302221
loop_
_publ_author_name
'Fangna Dai'
'Haiyan He'
'Daofeng Sun'

_publ_contact_author_address
;Shandong University

Key Lab of Colloid and Interface Chemistry

Ministry of Education, School of Chemistry and 

Chemical Engineering, Jinan 250100 (P. R. China)

;
_publ_contact_author_email dfsun@sdu.edu.cn
_publ_contact_author_fax '531 883 64218'
_publ_contact_author_name 'Daofeng Sun'
_publ_contact_author_phone '531 883 64218'
_publ_section_title
;
Polymorphism in High-Crystalline-Stability Metal-Organic Nanotubes
;
_journal_name_full 'Inorganic Chemistry'
_journal_page_first 4613
_journal_page_last 4615
_journal_paper_doi 10.1021/ic900283t
_journal_volume 48
_journal_year 2009
_chemical_formula_sum 'C18 H14 I3 N3 O6 Zn'
_chemical_formula_weight 814.39
_chemical_name_common MONT-2-160
_chemical_name_systematic
;

 ?

;
_space_group_IT_number 88
_symmetry_cell_setting tetragonal
_symmetry_space_group_name_Hall '-I 4ad'
_symmetry_space_group_name_H-M 'I 41/a :2'
_atom_sites_solution_hydrogens geom
_atom_sites_solution_primary direct
_atom_sites_solution_secondary difmap
_audit_creation_method SHELXL-97
_cell_angle_alpha 90.00
_cell_angle_beta 90.00
_cell_angle_gamma 90.00
_cell_formula_units_Z 16
_cell_length_a 34.3606(12)
_cell_length_b 34.3606(12)
_cell_length_c 9.5669(6)
_cell_measurement_reflns_used 4829
_cell_measurement_temperature 273(2)
_cell_measurement_theta_max 23.27
_cell_measurement_theta_min 2.37
_cell_volume 11295.2(9)
_computing_structure_refinement 'SHELXL-97 (Sheldrick, 1997)'
_diffrn_ambient_temperature 273(2)
_diffrn_measured_fraction_theta_full 0.994
_diffrn_measured_fraction_theta_max 0.994
_diffrn_radiation_monochromator graphite
_diffrn_radiation_source 'fine-focus sealed tube'
_diffrn_radiation_type MoK\a
_diffrn_radiation_wavelength 0.71073
_diffrn_reflns_av_R_equivalents 0.0575
_diffrn_reflns_av_sigmaI/netI 0.0500
_diffrn_reflns_limit_h_max 44
_diffrn_reflns_limit_h_min -39
_diffrn_reflns_limit_k_max 41
_diffrn_reflns_limit_k_min -42
_diffrn_reflns_limit_l_max 12
_diffrn_reflns_limit_l_min -12
_diffrn_reflns_number 32426
_diffrn_reflns_theta_full 27.50
_diffrn_reflns_theta_max 27.50
_diffrn_reflns_theta_min 1.19
_exptl_absorpt_coefficient_mu 4.182
_exptl_absorpt_correction_T_max 0.8182
_exptl_absorpt_correction_T_min 0.5727
_exptl_absorpt_correction_type multi-scan
_exptl_crystal_colour yellow
_exptl_crystal_density_diffrn 1.916
_exptl_crystal_density_method 'not measured'
_exptl_crystal_description needle
_exptl_crystal_F_000 6080
_exptl_crystal_size_max 0.15
_exptl_crystal_size_mid 0.05
_exptl_crystal_size_min 0.05
_refine_diff_density_max 1.246
_refine_diff_density_min -0.949
_refine_diff_density_rms 0.326
_refine_ls_extinction_method none
_refine_ls_goodness_of_fit_ref 1.074
_refine_ls_matrix_type full
_refine_ls_number_parameters 280
_refine_ls_number_reflns 6448
_refine_ls_number_restraints 0
_refine_ls_restrained_S_all 1.074
_refine_ls_R_factor_all 0.0895
_refine_ls_R_factor_gt 0.0475
_refine_ls_shift/su_max 0.003
_refine_ls_shift/su_mean 0.000
_refine_ls_structure_factor_coef Fsqd
_refine_ls_weighting_details 'calc w=1/[\s^2^(Fo^2^)+(0.0834P)^2^+44.2328P] where P=(Fo^2^+2Fc^2^)/3'
_refine_ls_weighting_scheme calc
_refine_ls_wR_factor_gt 0.1438
_refine_ls_wR_factor_ref 0.1684
_reflns_number_gt 4099
_reflns_number_total 6448
_reflns_threshold_expression >2sigma(I)
_cod_data_source_file ic900283t_si_002_2.cif
_cod_data_source_block MONT-2-160
_cod_original_sg_symbol_H-M 'I 41/a'
_cod_database_code 4302221

loop_
_symmetry_equiv_pos_as_xyz
'x, y, z'
'-x+1/2, -y, z+1/2'
'-y+3/4, x+1/4, z+1/4'
'y+3/4, -x+3/4, z+3/4'
'x+1/2, y+1/2, z+1/2'
'-x+1, -y+1/2, z+1'
'-y+5/4, x+3/4, z+3/4'
'y+5/4, -x+5/4, z+5/4'
'-x, -y, -z'
'x-1/2, y, -z-1/2'
'y-3/4, -x-1/4, -z-1/4'
'-y-3/4, x-3/4, -z-3/4'
'-x+1/2, -y+1/2, -z+1/2'
'x, y+1/2, -z'
'y-1/4, -x+1/4, -z+1/4'
'-y-1/4, x-1/4, -z-1/4'

loop_
_atom_site_label
_atom_site_type_symbol
_atom_site_fract_x
_atom_site_fract_y
_atom_site_fract_z
_atom_site_U_iso_or_equiv
_atom_site_adp_type
_atom_site_occupancy
_atom_site_symmetry_multiplicity
_atom_site_calc_flag
_atom_site_refinement_flags
_atom_site_disorder_assembly
_atom_site_disorder_group
O1 O 0.01937(15) 0.10504(17) 0.3995(5) 0.0467(14) Uani 1 1 d . . .
O2 O -0.0280(2) 0.0629(2) 0.4359(7) 0.071(2) Uani 1 1 d . . .
C3 C 0.0013(2) 0.0990(2) 0.7273(7) 0.0344(16) Uani 1 1 d . . .
C7 C -0.0433(2) 0.1679(2) 0.7294(8) 0.0382(17) Uani 1 1 d . . .
C4 C -0.0034(2) 0.1199(2) 0.8542(7) 0.0335(15) Uani 1 1 d . . .
C8 C -0.0382(2) 0.1453(2) 0.6077(8) 0.0384(17) Uani 1 1 d . . .
N1 N -0.0639(2) 0.2021(2) 0.7261(8) 0.058(2) Uani 1 1 d . . .
C6 C -0.0253(2) 0.1538(2) 0.8503(7) 0.0352(16) Uani 1 1 d . . .
C1 C -0.0083(2) 0.0909(2) 0.4689(8) 0.0411(18) Uani 1 1 d . . .
N2 N 0.09673(17) 0.11152(19) 0.2838(7) 0.0395(14) Uani 1 1 d . . .
N3 N 0.2808(2) 0.1918(2) 0.4581(7) 0.0500(17) Uani 1 1 d . . .
O3 O 0.0480(2) 0.1153(2) 1.0215(8) 0.082(2) Uani 1 1 d . . .
C13 C 0.1209(3) 0.1267(3) 0.1890(9) 0.058(2) Uani 1 1 d . . .
H13 H 0.1136 0.1258 0.0954 0.069 Uiso 1 1 calc R . .
O4 O -0.0061(2) 0.0866(2) 1.0696(7) 0.076(2) Uani 1 1 d . . .
C10 C 0.1434(2) 0.1299(3) 0.4591(9) 0.053(2) Uani 1 1 d . . .
H10 H 0.1502 0.1303 0.5532 0.063 Uiso 1 1 calc R . .
C12 C 0.1561(3) 0.1436(3) 0.2225(10) 0.063(3) Uani 1 1 d . . .
H12 H 0.1716 0.1541 0.1521 0.076 Uiso 1 1 calc R . .
C11 C 0.1686(2) 0.1452(2) 0.3599(9) 0.0453(19) Uani 1 1 d . . .
C16 C 0.2066(2) 0.1623(3) 0.3973(9) 0.048(2) Uani 1 1 d . . .
C5 C 0.0142(3) 0.1063(2) 0.9908(8) 0.047(2) Uani 1 1 d . . .
C2 C -0.01587(19) 0.1119(2) 0.6049(7) 0.0336(15) Uani 1 1 d . . .
C9 C 0.1082(2) 0.1139(3) 0.4173(9) 0.052(2) Uani 1 1 d . . .
H9 H 0.0915 0.1044 0.4860 0.062 Uiso 1 1 calc R . .
C15 C 0.2189(3) 0.1683(5) 0.5240(11) 0.102(5) Uani 1 1 d . . .
H15 H 0.2026 0.1625 0.5989 0.123 Uiso 1 1 calc R . .
I2 I -0.030988(18) 0.187678(18) 1.03197(6) 0.0551(2) Uani 1 1 d . . .
I1 I 0.03714(2) 0.049298(18) 0.72239(7) 0.0598(2) Uani 1 1 d . . .
I3 I -0.06797(2) 0.16307(2) 0.42580(6) 0.0649(2) Uani 1 1 d . . .
Zn Zn 0.04238(2) 0.08762(2) 0.22713(8) 0.0337(2) Uani 1 1 d . . .
C18 C 0.2661(5) 0.1916(10) 0.3368(15) 0.28(2) Uani 1 1 d . . .
H18 H 0.2801 0.2037 0.2657 0.341 Uiso 1 1 calc R . .
C17 C 0.2304(5) 0.1746(9) 0.3019(13) 0.260(18) Uani 1 1 d . . .
H17 H 0.2236 0.1721 0.2082 0.312 Uiso 1 1 calc R . .
C14 C 0.2564(3) 0.1834(5) 0.5504(11) 0.098(5) Uani 1 1 d . . .
H14 H 0.2635 0.1873 0.6431 0.118 Uiso 1 1 calc R . .
O04 O 0.9095(5) 0.0281(4) 0.3086(18) 0.200(7) Uani 1 1 d . . .
O03 O 0.8311(13) 0.0751(13) 0.427(4) 0.55(3) Uani 1 1 d . . .

loop_
_atom_site_aniso_label
_atom_site_aniso_U_11
_atom_site_aniso_U_22
_atom_site_aniso_U_33
_atom_site_aniso_U_23
_atom_site_aniso_U_13
_atom_site_aniso_U_12
O1 0.043(3) 0.067(4) 0.031(3) -0.017(3) 0.006(2) -0.011(3)
O2 0.094(5) 0.066(4) 0.054(4) -0.019(3) 0.011(4) -0.044(4)
C3 0.037(4) 0.037(4) 0.029(4) 0.002(3) 0.000(3) 0.006(3)
C7 0.037(4) 0.039(4) 0.038(4) 0.003(3) 0.006(3) 0.009(3)
C4 0.037(4) 0.038(4) 0.026(4) 0.001(3) -0.001(3) -0.006(3)
C8 0.034(4) 0.052(5) 0.029(4) 0.006(3) -0.007(3) 0.000(3)
N1 0.068(5) 0.054(4) 0.053(5) 0.000(4) 0.001(4) 0.033(4)
C6 0.040(4) 0.044(4) 0.022(3) -0.003(3) 0.004(3) 0.004(3)
C1 0.049(5) 0.044(4) 0.030(4) -0.004(3) -0.004(3) 0.001(4)
N2 0.034(3) 0.049(4) 0.036(4) 0.002(3) 0.000(3) 0.000(3)
N3 0.045(4) 0.071(5) 0.034(4) 0.005(3) -0.006(3) -0.018(3)
O3 0.090(5) 0.076(5) 0.080(5) 0.012(4) -0.056(4) -0.014(4)
C13 0.048(5) 0.093(7) 0.033(4) 0.005(4) -0.004(4) -0.013(5)
O4 0.088(5) 0.092(5) 0.047(4) 0.028(4) 0.020(4) 0.035(4)
C10 0.040(4) 0.080(6) 0.037(5) -0.001(4) -0.009(4) -0.008(4)
C12 0.046(5) 0.103(8) 0.041(5) 0.012(5) -0.003(4) -0.028(5)
C11 0.036(4) 0.054(5) 0.046(5) 0.008(4) -0.002(4) -0.003(4)
C16 0.035(4) 0.066(5) 0.044(5) -0.003(4) -0.004(4) -0.011(4)
C5 0.071(6) 0.040(4) 0.029(4) -0.003(3) 0.000(4) 0.012(4)
C2 0.029(4) 0.042(4) 0.029(4) 0.000(3) 0.001(3) -0.003(3)
C9 0.046(5) 0.066(6) 0.043(5) 0.005(4) 0.001(4) -0.013(4)
C15 0.061(7) 0.202(15) 0.043(6) -0.018(8) 0.007(5) -0.064(8)
I2 0.0635(4) 0.0623(4) 0.0394(3) -0.0194(3) 0.0002(3) 0.0055(3)
I1 0.0739(4) 0.0561(4) 0.0495(4) -0.0031(3) -0.0023(3) 0.0280(3)
I3 0.0751(4) 0.0799(5) 0.0396(3) 0.0064(3) -0.0192(3) 0.0176(3)
Zn 0.0372(5) 0.0363(5) 0.0277(4) -0.0041(3) -0.0003(3) 0.0028(4)
C18 0.122(13) 0.67(6) 0.063(9) 0.088(18) -0.035(9) -0.25(3)
C17 0.127(13) 0.61(5) 0.040(7) 0.056(15) -0.033(8) -0.24(2)
C14 0.058(7) 0.194(15) 0.042(6) -0.013(7) -0.006(5) -0.050(8)
O04 0.228(16) 0.166(12) 0.205(15) -0.017(11) -0.130(13) -0.014(11)
O03 0.61(7) 0.70(7) 0.33(4) -0.23(4) 0.15(4) -0.33(6)

loop_
_atom_type_symbol
_atom_type_description
_atom_type_scat_dispersion_real
_atom_type_scat_dispersion_imag
_atom_type_scat_source
C C 0.0033 0.0016 'International Tables Vol C Tables 4.2.6.8 and 6.1.1.4'
H H 0.0000 0.0000 'International Tables Vol C Tables 4.2.6.8 and 6.1.1.4'
N N 0.0061 0.0033 'International Tables Vol C Tables 4.2.6.8 and 6.1.1.4'
O O 0.0106 0.0060 'International Tables Vol C Tables 4.2.6.8 and 6.1.1.4'
Zn Zn 0.2839 1.4301 'International Tables Vol C Tables 4.2.6.8 and 6.1.1.4'
I I -0.4742 1.8119 'International Tables Vol C Tables 4.2.6.8 and 6.1.1.4'

loop_
_geom_angle_atom_site_label_1
_geom_angle_atom_site_label_2
_geom_angle_atom_site_label_3
_geom_angle
_geom_angle_site_symmetry_1
_geom_angle_site_symmetry_3
_geom_angle_publ_flag
C1 O1 Zn 129.9(5) . . ?
C2 C3 C4 121.0(6) . . ?
C2 C3 I1 119.3(5) . . ?
C4 C3 I1 119.7(5) . . ?
N1 C7 C6 122.9(7) . . ?
N1 C7 C8 121.2(7) . . ?
C6 C7 C8 115.9(6) . . ?
C6 C4 C3 117.6(6) . . ?
C6 C4 C5 119.9(6) . . ?
C3 C4 C5 122.4(6) . . ?
C2 C8 C7 122.9(7) . . ?
C2 C8 I3 119.6(5) . . ?
C7 C8 I3 117.5(5) . . ?
C4 C6 C7 123.5(6) . . ?
C4 C6 I2 119.6(5) . . ?
C7 C6 I2 116.8(5) . . ?
O2 C1 O1 126.2(7) . . ?
O2 C1 C2 120.3(7) . . ?
O1 C1 C2 113.5(7) . . ?
C13 N2 C9 116.2(7) . . ?
C13 N2 Zn 121.8(5) . . ?
C9 N2 Zn 121.9(5) . . ?
C14 N3 C18 112.3(9) . . ?
C14 N3 Zn 129.9(6) . 8_444 ?
C18 N3 Zn 117.7(7) . 8_444 ?
C5 O3 Zn 91.2(6) . 1_556 ?
N2 C13 C12 123.4(8) . . ?
C5 O4 Zn 88.9(6) . 1_556 ?
C11 C10 C9 119.8(8) . . ?
C13 C12 C11 120.6(8) . . ?
C12 C11 C10 116.1(7) . . ?
C12 C11 C16 121.4(7) . . ?
C10 C11 C16 122.5(8) . . ?
C17 C16 C15 113.6(9) . . ?
C17 C16 C11 121.2(9) . . ?
C15 C16 C11 125.2(8) . . ?
O4 C5 O3 121.6(8) . . ?
O4 C5 C4 118.1(8) . . ?
O3 C5 C4 120.2(8) . . ?
O4 C5 Zn 62.1(5) . 1_556 ?
O3 C5 Zn 59.6(5) . 1_556 ?
C4 C5 Zn 176.3(5) . 1_556 ?
C8 C2 C3 119.0(7) . . ?
C8 C2 C1 120.6(6) . . ?
C3 C2 C1 120.3(6) . . ?
N2 C9 C10 123.7(8) . . ?
C16 C15 C14 121.4(10) . . ?
O1 Zn N3 119.0(3) . 7_444 ?
O1 Zn N2 91.3(2) . . ?
N3 Zn N2 99.2(3) 7_444 . ?
O1 Zn O3 132.1(3) . 1_554 ?
N3 Zn O3 108.2(3) 7_444 1_554 ?
N2 Zn O3 89.1(2) . 1_554 ?
O1 Zn O4 106.0(2) . 1_554 ?
N3 Zn O4 97.0(3) 7_444 1_554 ?
N2 Zn O4 146.6(3) . 1_554 ?
O3 Zn O4 58.0(3) 1_554 1_554 ?
O1 Zn C5 121.8(3) . 1_554 ?
N3 Zn C5 105.3(3) 7_444 1_554 ?
N2 Zn C5 117.8(3) . 1_554 ?
O3 Zn C5 29.1(3) 1_554 1_554 ?
O4 Zn C5 29.0(3) 1_554 1_554 ?
N3 C18 C17 124.8(12) . . ?
C16 C17 C18 121.4(11) . . ?
N3 C14 C15 124.8(9) . . ?

loop_
_geom_bond_atom_site_label_1
_geom_bond_atom_site_label_2
_geom_bond_distance
_geom_bond_site_symmetry_2
_geom_bond_publ_flag
O1 C1 1.258(9) . ?
O1 Zn 1.925(5) . ?
O2 C1 1.216(9) . ?
C3 C2 1.382(10) . ?
C3 C4 1.419(10) . ?
C3 I1 2.108(7) . ?
C7 N1 1.372(10) . ?
C7 C6 1.399(10) . ?
C7 C8 1.410(10) . ?
C4 C6 1.387(10) . ?
C4 C5 1.516(11) . ?
C8 C2 1.382(10) . ?
C8 I3 2.109(7) . ?
C6 I2 2.100(7) . ?
C1 C2 1.511(10) . ?
N2 C13 1.334(10) . ?
N2 C9 1.339(10) . ?
N2 Zn 2.111(6) . ?
N3 C14 1.250(12) . ?
N3 C18 1.265(15) . ?
N3 Zn 2.036(7) 8_444 ?
O3 C5 1.236(11) . ?
O3 Zn 2.193(8) 1_556 ?
C13 C12 1.382(12) . ?
O4 C5 1.231(11) . ?
O4 Zn 2.246(8) 1_556 ?
C10 C11 1.388(11) . ?
C10 C9 1.388(11) . ?
C12 C11 1.383(12) . ?
C11 C16 1.475(11) . ?
C16 C17 1.297(14) . ?
C16 C15 1.300(13) . ?
C5 Zn 2.541(8) 1_556 ?
C15 C14 1.413(14) . ?
Zn N3 2.036(7) 7_444 ?
Zn O3 2.193(8) 1_554 ?
Zn O4 2.246(8) 1_554 ?
Zn C5 2.541(8) 1_554 ?
C18 C17 1.399(16) . ?
